data_1529649
loop_
_publ_author_name
'Bodak, O.I.'
'Gladyshevskii, E.I.'

_publ_section_title
;
 Crystal structure of the compound Ce Ni8.6 Si2.4 and related componnds
;
_journal_name_full
;
Dopovidi Akademii Nauk Ukrains'koi RSR, Seriya A: Fiziko-Tekhnichni ta 
Matematichni Nauki
;
_journal_page_first 452
_journal_page_last 455
_journal_volume 1969
_journal_year 1969
_chemical_formula_sum 'Ce Ni8.6 Si2.4'
_space_group_IT_number 141
_symmetry_space_group_name_Hall '-I 4bd 2'
_symmetry_space_group_name_H-M 'I 41/a m d :2'
_cell_angle_alpha 90
_cell_angle_beta 90
_cell_angle_gamma 90
_cell_formula_units_Z 4
_cell_length_a 9.799
_cell_length_b 9.799
_cell_length_c 6.249
_cell_volume 600.031
_citation_journal_id_ASTM DUKABM
_cod_data_source_file Bodak_DUKABM_1969_612.cif
_cod_data_source_block Ce1Ni8.6Si2.4
_cod_original_cell_volume 600.0315
_cod_original_formula_sum 'Ce1 Ni8.6 Si2.4'
_cod_database_code 1529649

loop_
_symmetry_equiv_pos_as_xyz
x,y,z
-y+1/4,x+3/4,z+1/4
-x+1/2,-y,z+1/2
y+1/4,-x+1/4,z+3/4
x,-y,-z
y+1/4,x+3/4,-z+1/4
-x+1/2,y,-z+1/2
-y+1/4,-x+1/4,-z+3/4
-x,-y,-z
y-1/4,-x-3/4,-z-1/4
x-1/2,y,-z-1/2
-y-1/4,x-1/4,-z-3/4
-x,y,z
-y-1/4,-x-3/4,z-1/4
x-1/2,-y,z-1/2
y-1/4,x-1/4,z-3/4
x+1/2,y+1/2,z+1/2
-y+3/4,x+5/4,z+3/4
-x+1,-y+1/2,z+1
y+3/4,-x+3/4,z+5/4
x+1/2,-y+1/2,-z+1/2
y+3/4,x+5/4,-z+3/4
-x+1,y+1/2,-z+1
-y+3/4,-x+3/4,-z+5/4
-x+1/2,-y+1/2,-z+1/2
y+1/4,-x-1/4,-z+1/4
x,y+1/2,-z
-y+1/4,x+1/4,-z-1/4
-x+1/2,y+1/2,z+1/2
-y+1/4,-x-1/4,z+1/4
x,-y+1/2,z
y+1/4,x+1/4,z-1/4

loop_
_atom_site_label
_atom_site_type_symbol
_atom_site_fract_x
_atom_site_fract_y
_atom_site_fract_z
_atom_site_occupancy
_atom_site_U_iso_or_equiv
Ni2 Ni 0.1234 0.0494 0.1778 1 0.0
Si1 Si 0 0.25 0.375 0.4 0.0
Ni1 Ni 0 0.25 0.375 0.6 0.0
Si2 Si 0 0 0.5 1 0.0
Ce1 Ce 0 0.75 0.125 1 0.0
